data_1574198
loop_
_publ_author_name
'Mandal, Souvik'
'Zhou, Xiaoguang'
'Bruch, Quinton J.'
'Allen, Rachel N.'
'Giordano, Laurence W.'
'Walker, Nicholas J. I.'
'Emge, Thomas J.'
'Hasanayn, Faraj'
'Miller, Alexander J. M.'
'Malakar, Santanu'
'Goldman, Alan S.'

_publ_section_title
;
 Dinitrogen reduction to ammonia with a pincer-Mo complex: new insights
 into the mechanism of nitride-to-ammonia conversion
;
_journal_issue 17
_journal_name_full 'Chemical Science'
_journal_page_first 7347
_journal_page_last 7365
_journal_paper_doi 10.1039/D5SC00454C
_journal_volume 16
_journal_year 2025
_chemical_formula_moiety
; 
C35 H57 Cl I Mo N P2 S, (C6 H6) 
;
_chemical_formula_sum 'C41 H63 Cl I Mo N P2 S'
_chemical_formula_weight 922.21
_space_group_crystal_system monoclinic
_space_group_IT_number 14
_space_group_name_Hall '-P 2ybc'
_space_group_name_H-M_alt 'P 1 21/c 1'
_atom_sites_solution_hydrogens mixed
_audit_block_doi 10.5517/ccdc.csd.cc2jkh9x
_audit_creation_method SHELXL-2016/6
_audit_update_record
;
2024-03-14 deposited with the CCDC.	2025-03-20 downloaded from the CCDC.
;
_cell_angle_alpha 90
_cell_angle_beta 97.035(3)
_cell_angle_gamma 90
_cell_formula_units_Z 4
_cell_length_a 18.017(3)
_cell_length_b 13.531(3)
_cell_length_c 18.041(3)
_cell_measurement_reflns_used 9943
_cell_measurement_temperature 120(2)
_cell_measurement_theta_max 26.42
_cell_measurement_theta_min 2.27
_cell_volume 4365.1(14)
_computing_cell_refinement 'Bruker SAINT'
_computing_data_collection 'Bruker SMART'
_computing_data_reduction 'Bruker SAINT'
_computing_molecular_graphics 'Bruker SHELXTL'
_computing_publication_material SHELXL-2014/7
_computing_structure_refinement 'SHELXL-2016/6 (Sheldrick, 2016)'
_computing_structure_solution 'SHELXT 2014/5 (Sheldrick, 2014)'
_diffrn_ambient_temperature 120(2)
_diffrn_measured_fraction_theta_full 1.000
_diffrn_measured_fraction_theta_max 0.997
_diffrn_measurement_device_type 'Bruker APEX'
_diffrn_measurement_method '\w scans'
_diffrn_radiation_type MoK\a
_diffrn_radiation_wavelength 0.71073
_diffrn_reflns_av_R_equivalents 0.0694
_diffrn_reflns_av_unetI/netI 0.0588
_diffrn_reflns_Laue_measured_fraction_full 1.000
_diffrn_reflns_Laue_measured_fraction_max 0.997
_diffrn_reflns_limit_h_max 22
_diffrn_reflns_limit_h_min -22
_diffrn_reflns_limit_k_max 16
_diffrn_reflns_limit_k_min -16
_diffrn_reflns_limit_l_max 22
_diffrn_reflns_limit_l_min -22
_diffrn_reflns_number 31610
_diffrn_reflns_point_group_measured_fraction_full 1.000
_diffrn_reflns_point_group_measured_fraction_max 0.997
_diffrn_reflns_theta_full 25.242
_diffrn_reflns_theta_max 26.484
_diffrn_reflns_theta_min 1.886
_diffrn_source 'sealed tube'
_exptl_absorpt_coefficient_mu 1.218
_exptl_absorpt_correction_T_max .9999
_exptl_absorpt_correction_T_min 0.8339
_exptl_absorpt_correction_type multi-scan
_exptl_absorpt_process_details 'Bruker SAINT (SADABS)'
_exptl_crystal_colour red
_exptl_crystal_density_diffrn 1.403
_exptl_crystal_description plate
_exptl_crystal_F_000 1896
_exptl_crystal_size_max .15
_exptl_crystal_size_mid .1
_exptl_crystal_size_min .05
_refine_diff_density_max 1.548
_refine_diff_density_min -1.920
_refine_diff_density_rms 0.153
_refine_ls_extinction_method none
_refine_ls_goodness_of_fit_ref 1.095
_refine_ls_hydrogen_treatment mixed
_refine_ls_matrix_type full
_refine_ls_number_parameters 468
_refine_ls_number_reflns 8984
_refine_ls_number_restraints 861
_refine_ls_restrained_S_all 1.065
_refine_ls_R_factor_all 0.0706
_refine_ls_R_factor_gt 0.0574
_refine_ls_shift/su_max 0.002
_refine_ls_shift/su_mean 0.000
_refine_ls_structure_factor_coef Fsqd
_refine_ls_weighting_details 'w=1/[\s^2^(Fo^2^)+(0.0635P)^2^+19.7989P] where P=(Fo^2^+2Fc^2^)/3'
_refine_ls_weighting_scheme calc
_refine_ls_wR_factor_gt 0.1452
_refine_ls_wR_factor_ref 0.1541
_reflns_Friedel_coverage 0.000
_reflns_number_gt 7397
_reflns_number_total 8984
_reflns_threshold_expression 'I > 2\s(I)'
_cod_data_source_file d5sc00454c3.cif
_cod_data_source_block MoPSPIClNH2_P21c_a
_cod_depositor_comments 'Adding full bibliography for 1574195--1574200.cif.'
_cod_original_cell_volume 4364.9(14)
_cod_original_sg_symbol_H-M 'P 21/c'
_cod_database_code 1574198
_shelx_shelxl_version_number 2016/6
_shelx_space_group_comment
; 
The symmetry employed for this shelxl refinement is uniquely defined 
by the following loop, which should always be used as a source of 
symmetry information in preference to the above space-group names. 
They are only intended as comments. 
;

loop_
_space_group_symop_operation_xyz
'x, y, z'
'-x, y+1/2, -z+1/2'
'-x, -y, -z'
'x, -y-1/2, z-1/2'

loop_
_atom_site_label
_atom_site_type_symbol
_atom_site_fract_x
_atom_site_fract_y
_atom_site_fract_z
_atom_site_U_iso_or_equiv
_atom_site_adp_type
_atom_site_occupancy
_atom_site_site_symmetry_order
_atom_site_calc_flag
_atom_site_refinement_flags_posn
_atom_site_refinement_flags_adp
_atom_site_refinement_flags_occupancy
_atom_site_disorder_assembly
_atom_site_disorder_group
Mo1 Mo 0.12995(2) 0.07262(3) -0.04197(2) 0.01573(12) Uani 1 1 d . U . . .
I1 I 0.05735(2) -0.04022(3) -0.16111(2) 0.03477(14) Uani 1 1 d . U . . .
Cl1 Cl 0.24440(7) 0.06148(10) -0.10761(7) 0.0218(3) Uani 1 1 d . U . . .
S1 S 0.21141(6) 0.16376(10) 0.04601(7) 0.0171(3) Uani 1 1 d . U . . .
P1 P 0.12042(7) 0.24036(10) -0.10083(7) 0.0175(3) Uani 1 1 d . U . . .
P2 P 0.19163(7) -0.06481(11) 0.03448(8) 0.0223(3) Uani 1 1 d . U . . .
N1 N 0.0550(2) 0.0806(3) 0.0088(3) 0.0211(9) Uani 1 1 d D U . . .
H1 H 0.015(2) 0.075(5) 0.035(3) 0.032 Uiso 1 1 d D U . . .
C1 C 0.2529(3) 0.2583(4) -0.0043(3) 0.0187(9) Uani 1 1 d . U . . .
C2 C 0.2131(3) 0.2942(4) -0.0696(3) 0.0192(10) Uani 1 1 d . U . . .
C3 C 0.2471(3) 0.3647(4) -0.1097(3) 0.0229(11) Uani 1 1 d . U . . .
H3 H 0.220354 0.391453 -0.153759 0.027 Uiso 1 1 calc R U . . .
C4 C 0.3198(3) 0.3974(4) -0.0867(3) 0.0235(10) Uani 1 1 d . U . . .
C5 C 0.3571(3) 0.3590(4) -0.0213(3) 0.0238(11) Uani 1 1 d . U . . .
H5 H 0.406684 0.380536 -0.005604 0.029 Uiso 1 1 calc R U . . .
C6 C 0.3249(3) 0.2901(4) 0.0224(3) 0.0208(10) Uani 1 1 d . U . . .
C7 C 0.3651(3) 0.2500(4) 0.0957(3) 0.0235(10) Uani 1 1 d . U . . .
C8 C 0.3601(3) 0.1366(4) 0.0933(3) 0.0226(10) Uani 1 1 d . U . . .
C9 C 0.4219(3) 0.0746(5) 0.1101(3) 0.0265(11) Uani 1 1 d . U . . .
H9 H 0.469613 0.104014 0.123266 0.032 Uiso 1 1 calc R U . . .
C10 C 0.4172(3) -0.0269(5) 0.1085(3) 0.0276(11) Uani 1 1 d . U . . .
C11 C 0.3474(3) -0.0698(5) 0.0886(3) 0.0256(11) Uani 1 1 d . U . . .
H11 H 0.342835 -0.139714 0.088414 0.031 Uiso 1 1 calc R U . . .
C12 C 0.2842(3) -0.0123(4) 0.0689(3) 0.0210(10) Uani 1 1 d . U . . .
C13 C 0.2919(3) 0.0902(4) 0.0719(3) 0.0190(10) Uani 1 1 d . U . . .
C14A C 0.3547(6) 0.4691(8) -0.1347(6) 0.0284(12) Uani 0.580(8) 1 d D U P A 1
C15A C 0.3057(7) 0.5617(7) -0.1453(6) 0.040(2) Uani 0.580(8) 1 d D U P A 1
H15A H 0.328398 0.609204 -0.176805 0.059 Uiso 0.580(8) 1 calc R U P A 1
H15B H 0.255813 0.543556 -0.169289 0.059 Uiso 0.580(8) 1 calc R U P A 1
H15C H 0.301489 0.591727 -0.096515 0.059 Uiso 0.580(8) 1 calc R U P A 1
C16A C 0.4324(6) 0.4979(9) -0.1014(6) 0.045(3) Uani 0.580(8) 1 d D U P A 1
H16A H 0.453291 0.544957 -0.134556 0.067 Uiso 0.580(8) 1 calc R U P A 1
H16B H 0.430363 0.528539 -0.052501 0.067 Uiso 0.580(8) 1 calc R U P A 1
H16C H 0.464056 0.438830 -0.095566 0.067 Uiso 0.580(8) 1 calc R U P A 1
C17A C 0.3591(6) 0.4215(8) -0.2100(5) 0.029(2) Uani 0.580(8) 1 d D U P A 1
H17A H 0.381951 0.467798 -0.242328 0.044 Uiso 0.580(8) 1 calc R U P A 1
H17B H 0.389520 0.361392 -0.203411 0.044 Uiso 0.580(8) 1 calc R U P A 1
H17C H 0.308609 0.404506 -0.233104 0.044 Uiso 0.580(8) 1 calc R U P A 1
C14B C 0.3647(7) 0.4721(10) -0.1344(7) 0.0284(12) Uani 0.420(8) 1 d D U P A 2
C15B C 0.3850(8) 0.5657(10) -0.0884(8) 0.035(3) Uani 0.420(8) 1 d D U P A 2
H15D H 0.339262 0.596414 -0.074807 0.053 Uiso 0.420(8) 1 calc R U P A 2
H15E H 0.417851 0.548280 -0.042874 0.053 Uiso 0.420(8) 1 calc R U P A 2
H15F H 0.410816 0.612326 -0.117984 0.053 Uiso 0.420(8) 1 calc R U P A 2
C16B C 0.4358(7) 0.4260(11) -0.1547(9) 0.036(3) Uani 0.420(8) 1 d D U P A 2
H16D H 0.466993 0.404981 -0.109071 0.054 Uiso 0.420(8) 1 calc R U P A 2
H16E H 0.423416 0.368611 -0.186922 0.054 Uiso 0.420(8) 1 calc R U P A 2
H16F H 0.463122 0.474599 -0.181153 0.054 Uiso 0.420(8) 1 calc R U P A 2
C17B C 0.3182(8) 0.5035(11) -0.2064(8) 0.038(3) Uani 0.420(8) 1 d D U P A 2
H17D H 0.271566 0.533780 -0.194838 0.057 Uiso 0.420(8) 1 calc R U P A 2
H17E H 0.346377 0.551543 -0.232520 0.057 Uiso 0.420(8) 1 calc R U P A 2
H17F H 0.306672 0.445556 -0.238289 0.057 Uiso 0.420(8) 1 calc R U P A 2
C18 C 0.4463(3) 0.2849(5) 0.1090(3) 0.0311(13) Uani 1 1 d . U . . .
H18A H 0.470544 0.257014 0.155959 0.047 Uiso 1 1 calc R U . . .
H18B H 0.447602 0.357225 0.111890 0.047 Uiso 1 1 calc R U . . .
H18C H 0.472842 0.262899 0.067671 0.047 Uiso 1 1 calc R U . . .
C19 C 0.3259(3) 0.2895(5) 0.1617(3) 0.0289(13) Uani 1 1 d . U . . .
H19A H 0.350469 0.262005 0.208640 0.043 Uiso 1 1 calc R U . . .
H19B H 0.273208 0.269738 0.154793 0.043 Uiso 1 1 calc R U . . .
H19C H 0.329394 0.361774 0.163247 0.043 Uiso 1 1 calc R U . . .
C20 C 0.4861(3) -0.0944(5) 0.1271(4) 0.0366(14) Uani 1 1 d . U . . .
C21 C 0.5570(4) -0.0383(8) 0.1446(7) 0.083(3) Uani 1 1 d . U . . .
H21A H 0.599011 -0.084694 0.152990 0.125 Uiso 1 1 calc R U . . .
H21B H 0.554720 0.001344 0.189733 0.125 Uiso 1 1 calc R U . . .
H21C H 0.564157 0.005332 0.102725 0.125 Uiso 1 1 calc R U . . .
C22 C 0.4918(4) -0.1650(7) 0.0617(4) 0.054(2) Uani 1 1 d . U . . .
H22A H 0.535221 -0.208269 0.073492 0.082 Uiso 1 1 calc R U . . .
H22B H 0.497505 -0.126709 0.016635 0.082 Uiso 1 1 calc R U . . .
H22C H 0.446264 -0.205117 0.053159 0.082 Uiso 1 1 calc R U . . .
C23 C 0.4743(5) -0.1581(8) 0.1943(4) 0.068(2) Uani 1 1 d . U . . .
H23A H 0.515758 -0.205109 0.204102 0.102 Uiso 1 1 calc R U . . .
H23B H 0.427121 -0.194406 0.183966 0.102 Uiso 1 1 calc R U . . .
H23C H 0.472549 -0.115804 0.238164 0.102 Uiso 1 1 calc R U . . .
C24 C 0.0543(3) 0.3250(4) -0.0606(3) 0.0291(12) Uani 1 1 d . U . . .
H24 H 0.002967 0.297615 -0.074616 0.035 Uiso 1 1 calc R U . . .
C25 C 0.0677(3) 0.3280(5) 0.0249(3) 0.0330(13) Uani 1 1 d . U . . .
H25A H 0.030268 0.370770 0.043614 0.049 Uiso 1 1 calc R U . . .
H25B H 0.117837 0.354100 0.040939 0.049 Uiso 1 1 calc R U . . .
H25C H 0.063577 0.261069 0.044689 0.049 Uiso 1 1 calc R U . . .
C26 C 0.0542(5) 0.4303(5) -0.0925(4) 0.0485(18) Uani 1 1 d . U . . .
H26A H 0.016467 0.470068 -0.071427 0.073 Uiso 1 1 calc R U . . .
H26B H 0.042467 0.427774 -0.146978 0.073 Uiso 1 1 calc R U . . .
H26C H 0.103632 0.460178 -0.079472 0.073 Uiso 1 1 calc R U . . .
C27 C 0.1010(3) 0.2642(4) -0.2020(3) 0.0246(11) Uani 1 1 d . U . . .
H27 H 0.107469 0.336488 -0.210835 0.030 Uiso 1 1 calc R U . . .
C28 C 0.1539(3) 0.2078(5) -0.2461(3) 0.0319(13) Uani 1 1 d . U . . .
H28A H 0.145688 0.228218 -0.298600 0.048 Uiso 1 1 calc R U . . .
H28B H 0.144441 0.136711 -0.242566 0.048 Uiso 1 1 calc R U . . .
H28C H 0.205723 0.221985 -0.225634 0.048 Uiso 1 1 calc R U . . .
C29 C 0.0193(3) 0.2365(5) -0.2278(4) 0.0376(15) Uani 1 1 d . U . . .
H29A H 0.010485 0.237259 -0.282444 0.056 Uiso 1 1 calc R U . . .
H29B H -0.013860 0.284397 -0.207725 0.056 Uiso 1 1 calc R U . . .
H29C H 0.009165 0.170272 -0.209510 0.056 Uiso 1 1 calc R U . . .
C30 C 0.1502(3) -0.0905(4) 0.1224(3) 0.0294(12) Uani 1 1 d . U . . .
H30 H 0.096744 -0.109487 0.107759 0.035 Uiso 1 1 calc R U . . .
C31 C 0.1504(3) 0.0026(5) 0.1707(3) 0.0322(13) Uani 1 1 d . U . . .
H31A H 0.124722 -0.011181 0.214397 0.048 Uiso 1 1 calc R U . . .
H31B H 0.124452 0.056041 0.141379 0.048 Uiso 1 1 calc R U . . .
H31C H 0.202094 0.022410 0.187076 0.048 Uiso 1 1 calc R U . . .
C32 C 0.1878(4) -0.1764(5) 0.1680(4) 0.0413(16) Uani 1 1 d . U . . .
H32A H 0.161625 -0.188563 0.211640 0.062 Uiso 1 1 calc R U . . .
H32B H 0.240131 -0.159504 0.184648 0.062 Uiso 1 1 calc R U . . .
H32C H 0.185849 -0.235971 0.136961 0.062 Uiso 1 1 calc R U . . .
C33 C 0.2114(3) -0.1896(4) -0.0011(4) 0.0316(12) Uani 1 1 d . U . . .
H33 H 0.244115 -0.226109 0.038512 0.038 Uiso 1 1 calc R U . . .
C34 C 0.2511(4) -0.1834(5) -0.0711(4) 0.0400(15) Uani 1 1 d . U . . .
H34A H 0.261681 -0.250267 -0.087920 0.060 Uiso 1 1 calc R U . . .
H34B H 0.298165 -0.147050 -0.059625 0.060 Uiso 1 1 calc R U . . .
H34C H 0.219014 -0.148968 -0.110686 0.060 Uiso 1 1 calc R U . . .
C35 C 0.1369(4) -0.2461(5) -0.0185(4) 0.0412(15) Uani 1 1 d . U . . .
H35A H 0.146767 -0.312466 -0.036734 0.062 Uiso 1 1 calc R U . . .
H35B H 0.104142 -0.210399 -0.056904 0.062 Uiso 1 1 calc R U . . .
H35C H 0.112490 -0.251259 0.026951 0.062 Uiso 1 1 calc R U . . .
C36 C 0.3475(2) -0.0982(4) -0.3263(3) 0.069(2) Uani 1 1 d G U . . .
H36 H 0.397353 -0.119244 -0.311057 0.083 Uiso 1 1 calc R U . . .
C37 C 0.2980(3) -0.0862(4) -0.2736(2) 0.0610(19) Uani 1 1 d G U . . .
H37 H 0.314086 -0.099014 -0.222335 0.073 Uiso 1 1 calc R U . . .
C38 C 0.2251(3) -0.0554(4) -0.2958(3) 0.0511(16) Uani 1 1 d G U . . .
H38 H 0.191313 -0.047178 -0.259807 0.061 Uiso 1 1 calc R U . . .
C39 C 0.2016(2) -0.0366(4) -0.3708(3) 0.0563(17) Uani 1 1 d G U . . .
H39 H 0.151804 -0.015572 -0.386001 0.068 Uiso 1 1 calc R U . . .
C40 C 0.2511(3) -0.0486(4) -0.4235(2) 0.0638(19) Uani 1 1 d G U . . .
H40 H 0.235070 -0.035800 -0.474724 0.077 Uiso 1 1 calc R U . . .
C41 C 0.3240(3) -0.0794(4) -0.4012(3) 0.068(2) Uani 1 1 d G U . . .
H41 H 0.357844 -0.087636 -0.437253 0.082 Uiso 1 1 calc R U . . .

loop_
_atom_site_aniso_label
_atom_site_aniso_U_11
_atom_site_aniso_U_22
_atom_site_aniso_U_33
_atom_site_aniso_U_23
_atom_site_aniso_U_13
_atom_site_aniso_U_12
Mo1 0.0110(2) 0.0215(2) 0.0153(2) 0.00097(17) 0.00387(15) -0.00038(16)
I1 0.0283(2) 0.0433(3) 0.0336(2) -0.00524(18) 0.00732(17) -0.00657(17)
Cl1 0.0163(6) 0.0297(7) 0.0208(6) -0.0032(5) 0.0079(5) 0.0002(5)
S1 0.0125(5) 0.0261(7) 0.0130(6) -0.0004(5) 0.0033(4) 0.0007(5)
P1 0.0145(6) 0.0234(7) 0.0150(6) 0.0003(5) 0.0033(5) 0.0014(5)
P2 0.0173(6) 0.0246(7) 0.0255(7) 0.0049(6) 0.0045(5) 0.0019(5)
N1 0.017(2) 0.026(2) 0.022(2) 0.0017(18) 0.0060(17) -0.0018(17)
C1 0.018(2) 0.024(2) 0.016(2) -0.0035(18) 0.0086(17) -0.0008(18)
C2 0.021(2) 0.021(2) 0.016(2) -0.0020(18) 0.0061(17) -0.0012(18)
C3 0.025(2) 0.024(2) 0.020(2) -0.004(2) 0.006(2) -0.0038(19)
C4 0.029(2) 0.023(2) 0.020(2) -0.0060(19) 0.0099(19) -0.0071(19)
C5 0.023(2) 0.029(3) 0.020(2) -0.011(2) 0.0058(19) -0.008(2)
C6 0.019(2) 0.030(2) 0.015(2) -0.0081(19) 0.0048(17) -0.0020(19)
C7 0.018(2) 0.038(3) 0.016(2) -0.007(2) 0.0047(18) -0.005(2)
C8 0.018(2) 0.039(3) 0.012(2) -0.001(2) 0.0049(18) 0.0003(19)
C9 0.017(2) 0.047(3) 0.016(2) -0.005(2) 0.0056(19) 0.001(2)
C10 0.019(2) 0.047(3) 0.016(2) 0.000(2) 0.0041(19) 0.010(2)
C11 0.020(2) 0.036(3) 0.022(3) 0.006(2) 0.005(2) 0.007(2)
C12 0.015(2) 0.033(2) 0.016(2) 0.004(2) 0.0041(17) 0.0009(18)
C13 0.013(2) 0.033(2) 0.011(2) 0.0008(19) 0.0026(17) 0.0042(18)
C14A 0.032(3) 0.032(2) 0.024(2) -0.002(2) 0.011(2) -0.013(2)
C15A 0.060(5) 0.027(4) 0.034(5) -0.001(4) 0.016(4) -0.013(4)
C16A 0.043(5) 0.055(6) 0.038(5) 0.002(5) 0.009(4) -0.035(4)
C17A 0.028(4) 0.038(5) 0.024(4) 0.000(4) 0.014(4) -0.015(4)
C14B 0.032(3) 0.032(2) 0.024(2) -0.002(2) 0.011(2) -0.013(2)
C15B 0.039(6) 0.031(5) 0.037(6) 0.003(5) 0.011(5) -0.021(5)
C16B 0.031(5) 0.043(6) 0.036(6) 0.003(5) 0.011(5) -0.008(5)
C17B 0.042(6) 0.037(6) 0.034(5) 0.008(5) 0.003(5) -0.011(5)
C18 0.024(3) 0.049(4) 0.019(3) -0.010(3) 0.000(2) -0.009(2)
C19 0.028(3) 0.045(3) 0.014(3) -0.008(2) 0.004(2) -0.004(2)
C20 0.021(2) 0.060(3) 0.029(3) 0.001(3) 0.005(2) 0.018(2)
C21 0.025(3) 0.083(6) 0.136(8) -0.015(5) -0.014(4) 0.019(3)
C22 0.048(4) 0.080(5) 0.036(4) -0.005(3) 0.005(3) 0.037(4)
C23 0.061(5) 0.111(6) 0.035(4) 0.023(4) 0.014(3) 0.058(4)
C24 0.025(2) 0.032(3) 0.032(3) 0.001(2) 0.010(2) 0.009(2)
C25 0.036(3) 0.033(3) 0.033(3) -0.006(3) 0.017(3) 0.006(3)
C26 0.061(4) 0.038(4) 0.049(4) 0.005(3) 0.016(4) 0.022(3)
C27 0.024(2) 0.031(3) 0.019(2) 0.008(2) 0.0020(19) 0.002(2)
C28 0.037(3) 0.045(4) 0.015(3) 0.003(2) 0.006(2) -0.001(3)
C29 0.026(3) 0.058(4) 0.026(3) 0.013(3) -0.006(2) -0.007(3)
C30 0.026(3) 0.035(3) 0.028(3) 0.014(2) 0.004(2) 0.002(2)
C31 0.027(3) 0.046(3) 0.025(3) 0.010(3) 0.007(2) 0.006(3)
C32 0.044(4) 0.043(4) 0.037(4) 0.019(3) 0.005(3) 0.003(3)
C33 0.028(3) 0.025(3) 0.041(3) 0.001(2) 0.003(2) 0.004(2)
C34 0.044(4) 0.035(3) 0.044(4) -0.009(3) 0.014(3) 0.009(3)
C35 0.045(4) 0.030(3) 0.047(4) 0.004(3) 0.001(3) -0.004(3)
C36 0.061(4) 0.070(4) 0.078(4) 0.000(4) 0.019(3) -0.005(4)
C37 0.067(4) 0.061(4) 0.056(4) -0.002(3) 0.012(3) -0.017(3)
C38 0.065(4) 0.039(3) 0.054(3) -0.014(3) 0.026(3) -0.016(3)
C39 0.066(4) 0.037(3) 0.067(4) 0.000(3) 0.010(3) -0.009(3)
C40 0.085(4) 0.055(4) 0.053(4) -0.003(3) 0.015(3) -0.018(4)
C41 0.078(4) 0.069(4) 0.065(4) -0.013(4) 0.033(4) -0.010(4)

loop_
_atom_type_symbol
_atom_type_description
_atom_type_scat_dispersion_real
_atom_type_scat_dispersion_imag
_atom_type_scat_source
C C 0.0033 0.0016 'International Tables Vol C Tables 4.2.6.8 and 6.1.1.4'
H H 0.0000 0.0000 'International Tables Vol C Tables 4.2.6.8 and 6.1.1.4'
N N 0.0061 0.0033 'International Tables Vol C Tables 4.2.6.8 and 6.1.1.4'
P P 0.1023 0.0942 'International Tables Vol C Tables 4.2.6.8 and 6.1.1.4'
S S 0.1246 0.1234 'International Tables Vol C Tables 4.2.6.8 and 6.1.1.4'
Cl Cl 0.1484 0.1585 'International Tables Vol C Tables 4.2.6.8 and 6.1.1.4'
Mo Mo -1.6832 0.6857 'International Tables Vol C Tables 4.2.6.8 and 6.1.1.4'
I I -0.4742 1.8119 'International Tables Vol C Tables 4.2.6.8 and 6.1.1.4'

loop_
_citation_id
_citation_doi
_citation_year
1 10.26434/chemrxiv-2024-2v9z2 2024

loop_
_geom_angle_atom_site_label_1
_geom_angle_atom_site_label_2
_geom_angle_atom_site_label_3
_geom_angle
_geom_angle_site_symmetry_1
_geom_angle_site_symmetry_3
_geom_angle_publ_flag
N1 Mo1 S1 94.20(16) . . ?
N1 Mo1 P2 94.47(15) . . ?
S1 Mo1 P2 79.65(5) . . ?
N1 Mo1 P1 98.69(15) . . ?
S1 Mo1 P1 79.46(5) . . ?
P2 Mo1 P1 156.01(5) . . ?
N1 Mo1 Cl1 176.21(16) . . ?
S1 Mo1 Cl1 82.52(4) . . ?
P2 Mo1 Cl1 83.09(5) . . ?
P1 Mo1 Cl1 82.63(4) . . ?
N1 Mo1 I1 96.75(15) . . ?
S1 Mo1 I1 169.02(3) . . ?
P2 Mo1 I1 98.70(4) . . ?
P1 Mo1 I1 99.56(4) . . ?
Cl1 Mo1 I1 86.51(3) . . ?
C13 S1 C1 99.0(2) . . ?
C13 S1 Mo1 107.68(18) . . ?
C1 S1 Mo1 107.23(17) . . ?
C27 P1 C2 106.7(2) . . ?
C27 P1 C24 103.0(3) . . ?
C2 P1 C24 103.7(3) . . ?
C27 P1 Mo1 125.0(2) . . ?
C2 P1 Mo1 102.46(17) . . ?
C24 P1 Mo1 113.98(19) . . ?
C12 P2 C33 105.2(3) . . ?
C12 P2 C30 103.0(3) . . ?
C33 P2 C30 103.8(3) . . ?
C12 P2 Mo1 102.80(18) . . ?
C33 P2 Mo1 125.3(2) . . ?
C30 P2 Mo1 114.29(19) . . ?
Mo1 N1 H1 171(4) . . ?
C2 C1 C6 123.1(5) . . ?
C2 C1 S1 118.5(4) . . ?
C6 C1 S1 118.4(4) . . ?
C3 C2 C1 117.9(5) . . ?
C3 C2 P1 123.7(4) . . ?
C1 C2 P1 118.3(4) . . ?
C2 C3 C4 121.5(5) . . ?
C2 C3 H3 119.3 . . ?
C4 C3 H3 119.3 . . ?
C5 C4 C3 118.3(5) . . ?
C5 C4 C14A 123.0(6) . . ?
C3 C4 C14A 118.8(6) . . ?
C5 C4 C14B 117.9(6) . . ?
C3 C4 C14B 123.7(6) . . ?
C4 C5 C6 122.8(5) . . ?
C4 C5 H5 118.6 . . ?
C6 C5 H5 118.6 . . ?
C5 C6 C1 116.5(5) . . ?
C5 C6 C7 122.8(5) . . ?
C1 C6 C7 120.7(5) . . ?
C6 C7 C18 111.6(5) . . ?
C6 C7 C8 108.1(4) . . ?
C18 C7 C8 111.4(5) . . ?
C6 C7 C19 109.3(4) . . ?
C18 C7 C19 106.8(4) . . ?
C8 C7 C19 109.6(4) . . ?
C13 C8 C9 116.3(5) . . ?
C13 C8 C7 120.3(5) . . ?
C9 C8 C7 123.4(5) . . ?
C10 C9 C8 123.3(5) . . ?
C10 C9 H9 118.4 . . ?
C8 C9 H9 118.4 . . ?
C9 C10 C11 118.2(5) . . ?
C9 C10 C20 122.7(5) . . ?
C11 C10 C20 119.1(6) . . ?
C12 C11 C10 121.3(6) . . ?
C12 C11 H11 119.3 . . ?
C10 C11 H11 119.3 . . ?
C11 C12 C13 118.2(5) . . ?
C11 C12 P2 123.2(4) . . ?
C13 C12 P2 118.5(4) . . ?
C8 C13 C12 122.6(5) . . ?
C8 C13 S1 119.1(4) . . ?
C12 C13 S1 118.2(4) . . ?
C4 C14A C16A 112.0(8) . . ?
C4 C14A C17A 108.4(8) . . ?
C16A C14A C17A 108.6(8) . . ?
C4 C14A C15A 109.1(8) . . ?
C16A C14A C15A 109.4(9) . . ?
C17A C14A C15A 109.2(9) . . ?
C14A C15A H15A 109.5 . . ?
C14A C15A H15B 109.5 . . ?
H15A C15A H15B 109.5 . . ?
C14A C15A H15C 109.5 . . ?
H15A C15A H15C 109.5 . . ?
H15B C15A H15C 109.5 . . ?
C14A C16A H16A 109.5 . . ?
C14A C16A H16B 109.5 . . ?
H16A C16A H16B 109.5 . . ?
C14A C16A H16C 109.5 . . ?
H16A C16A H16C 109.5 . . ?
H16B C16A H16C 109.5 . . ?
C14A C17A H17A 109.5 . . ?
C14A C17A H17B 109.5 . . ?
H17A C17A H17B 109.5 . . ?
C14A C17A H17C 109.5 . . ?
H17A C17A H17C 109.5 . . ?
H17B C17A H17C 109.5 . . ?
C16B C14B C17B 107.7(10) . . ?
C16B C14B C15B 108.6(10) . . ?
C17B C14B C15B 107.5(11) . . ?
C16B C14B C4 111.6(10) . . ?
C17B C14B C4 111.9(10) . . ?
C15B C14B C4 109.3(9) . . ?
C14B C15B H15D 109.5 . . ?
C14B C15B H15E 109.5 . . ?
H15D C15B H15E 109.5 . . ?
C14B C15B H15F 109.5 . . ?
H15D C15B H15F 109.5 . . ?
H15E C15B H15F 109.5 . . ?
C14B C16B H16D 109.5 . . ?
C14B C16B H16E 109.5 . . ?
H16D C16B H16E 109.5 . . ?
C14B C16B H16F 109.5 . . ?
H16D C16B H16F 109.5 . . ?
H16E C16B H16F 109.5 . . ?
C14B C17B H17D 109.5 . . ?
C14B C17B H17E 109.5 . . ?
H17D C17B H17E 109.5 . . ?
C14B C17B H17F 109.5 . . ?
H17D C17B H17F 109.5 . . ?
H17E C17B H17F 109.5 . . ?
C7 C18 H18A 109.5 . . ?
C7 C18 H18B 109.5 . . ?
H18A C18 H18B 109.5 . . ?
C7 C18 H18C 109.5 . . ?
H18A C18 H18C 109.5 . . ?
H18B C18 H18C 109.5 . . ?
C7 C19 H19A 109.5 . . ?
C7 C19 H19B 109.5 . . ?
H19A C19 H19B 109.5 . . ?
C7 C19 H19C 109.5 . . ?
H19A C19 H19C 109.5 . . ?
H19B C19 H19C 109.5 . . ?
C21 C20 C23 108.6(7) . . ?
C21 C20 C22 110.2(7) . . ?
C23 C20 C22 106.8(7) . . ?
C21 C20 C10 113.0(6) . . ?
C23 C20 C10 108.7(5) . . ?
C22 C20 C10 109.3(5) . . ?
C20 C21 H21A 109.5 . . ?
C20 C21 H21B 109.5 . . ?
H21A C21 H21B 109.5 . . ?
C20 C21 H21C 109.5 . . ?
H21A C21 H21C 109.5 . . ?
H21B C21 H21C 109.5 . . ?
C20 C22 H22A 109.5 . . ?
C20 C22 H22B 109.5 . . ?
H22A C22 H22B 109.5 . . ?
C20 C22 H22C 109.5 . . ?
H22A C22 H22C 109.5 . . ?
H22B C22 H22C 109.5 . . ?
C20 C23 H23A 109.5 . . ?
C20 C23 H23B 109.5 . . ?
H23A C23 H23B 109.5 . . ?
C20 C23 H23C 109.5 . . ?
H23A C23 H23C 109.5 . . ?
H23B C23 H23C 109.5 . . ?
C25 C24 C26 110.2(5) . . ?
C25 C24 P1 112.3(4) . . ?
C26 C24 P1 113.3(4) . . ?
C25 C24 H24 106.9 . . ?
C26 C24 H24 106.9 . . ?
P1 C24 H24 106.9 . . ?
C24 C25 H25A 109.5 . . ?
C24 C25 H25B 109.5 . . ?
H25A C25 H25B 109.5 . . ?
C24 C25 H25C 109.5 . . ?
H25A C25 H25C 109.5 . . ?
H25B C25 H25C 109.5 . . ?
C24 C26 H26A 109.5 . . ?
C24 C26 H26B 109.5 . . ?
H26A C26 H26B 109.5 . . ?
C24 C26 H26C 109.5 . . ?
H26A C26 H26C 109.5 . . ?
H26B C26 H26C 109.5 . . ?
C28 C27 C29 111.0(5) . . ?
C28 C27 P1 112.0(4) . . ?
C29 C27 P1 108.3(4) . . ?
C28 C27 H27 108.4 . . ?
C29 C27 H27 108.4 . . ?
P1 C27 H27 108.4 . . ?
C27 C28 H28A 109.5 . . ?
C27 C28 H28B 109.5 . . ?
H28A C28 H28B 109.5 . . ?
C27 C28 H28C 109.5 . . ?
H28A C28 H28C 109.5 . . ?
H28B C28 H28C 109.5 . . ?
C27 C29 H29A 109.5 . . ?
C27 C29 H29B 109.5 . . ?
H29A C29 H29B 109.5 . . ?
C27 C29 H29C 109.5 . . ?
H29A C29 H29C 109.5 . . ?
H29B C29 H29C 109.5 . . ?
C31 C30 C32 110.4(5) . . ?
C31 C30 P2 110.9(4) . . ?
C32 C30 P2 113.6(4) . . ?
C31 C30 H30 107.2 . . ?
C32 C30 H30 107.2 . . ?
P2 C30 H30 107.2 . . ?
C30 C31 H31A 109.5 . . ?
C30 C31 H31B 109.5 . . ?
H31A C31 H31B 109.5 . . ?
C30 C31 H31C 109.5 . . ?
H31A C31 H31C 109.5 . . ?
H31B C31 H31C 109.5 . . ?
C30 C32 H32A 109.5 . . ?
C30 C32 H32B 109.5 . . ?
H32A C32 H32B 109.5 . . ?
C30 C32 H32C 109.5 . . ?
H32A C32 H32C 109.5 . . ?
H32B C32 H32C 109.5 . . ?
C34 C33 C35 110.0(6) . . ?
C34 C33 P2 111.4(4) . . ?
C35 C33 P2 108.8(4) . . ?
C34 C33 H33 108.8 . . ?
C35 C33 H33 108.8 . . ?
P2 C33 H33 108.8 . . ?
C33 C34 H34A 109.5 . . ?
C33 C34 H34B 109.5 . . ?
H34A C34 H34B 109.5 . . ?
C33 C34 H34C 109.5 . . ?
H34A C34 H34C 109.5 . . ?
H34B C34 H34C 109.5 . . ?
C33 C35 H35A 109.5 . . ?
C33 C35 H35B 109.5 . . ?
H35A C35 H35B 109.5 . . ?
C33 C35 H35C 109.5 . . ?
H35A C35 H35C 109.5 . . ?
H35B C35 H35C 109.5 . . ?
C37 C36 C41 120.0 . . ?
C37 C36 H36 120.0 . . ?
C41 C36 H36 120.0 . . ?
C36 C37 C38 120.0 . . ?
C36 C37 H37 120.0 . . ?
C38 C37 H37 120.0 . . ?
C39 C38 C37 120.0 . . ?
C39 C38 H38 120.0 . . ?
C37 C38 H38 120.0 . . ?
C38 C39 C40 120.0 . . ?
C38 C39 H39 120.0 . . ?
C40 C39 H39 120.0 . . ?
C41 C40 C39 120.0 . . ?
C41 C40 H40 120.0 . . ?
C39 C40 H40 120.0 . . ?
C40 C41 C36 120.0 . . ?
C40 C41 H41 120.0 . . ?
C36 C41 H41 120.0 . . ?

loop_
_geom_bond_atom_site_label_1
_geom_bond_atom_site_label_2
_geom_bond_distance
_geom_bond_site_symmetry_2
_geom_bond_publ_flag
Mo1 N1 1.725(4) . ?
Mo1 S1 2.3713(13) . ?
Mo1 P2 2.4939(15) . ?
Mo1 P1 2.5029(15) . ?
Mo1 Cl1 2.5050(12) . ?
Mo1 I1 2.8237(7) . ?
S1 C13 1.774(5) . ?
S1 C1 1.784(5) . ?
P1 C27 1.845(5) . ?
P1 C2 1.845(5) . ?
P1 C24 1.862(5) . ?
P2 C12 1.849(5) . ?
P2 C33 1.857(6) . ?
P2 C30 1.867(6) . ?
N1 H1 0.904(10) . ?
C1 C2 1.390(7) . ?
C1 C6 1.395(7) . ?
C2 C3 1.384(7) . ?
C3 C4 1.397(7) . ?
C3 H3 0.9500 . ?
C4 C5 1.385(8) . ?
C4 C14A 1.491(12) . ?
C4 C14B 1.609(15) . ?
C5 C6 1.391(8) . ?
C5 H5 0.9500 . ?
C6 C7 1.528(8) . ?
C7 C18 1.529(7) . ?
C7 C8 1.537(8) . ?
C7 C19 1.551(7) . ?
C8 C13 1.391(7) . ?
C8 C9 1.398(8) . ?
C9 C10 1.376(9) . ?
C9 H9 0.9500 . ?
C10 C11 1.393(8) . ?
C10 C20 1.544(8) . ?
C11 C12 1.388(7) . ?
C11 H11 0.9500 . ?
C12 C13 1.395(8) . ?
C14A C16A 1.504(12) . ?
C14A C17A 1.515(12) . ?
C14A C15A 1.532(13) . ?
C15A H15A 0.9800 . ?
C15A H15B 0.9800 . ?
C15A H15C 0.9800 . ?
C16A H16A 0.9800 . ?
C16A H16B 0.9800 . ?
C16A H16C 0.9800 . ?
C17A H17A 0.9800 . ?
C17A H17B 0.9800 . ?
C17A H17C 0.9800 . ?
C14B C16B 1.508(13) . ?
C14B C17B 1.518(13) . ?
C14B C15B 1.535(13) . ?
C15B H15D 0.9800 . ?
C15B H15E 0.9800 . ?
C15B H15F 0.9800 . ?
C16B H16D 0.9800 . ?
C16B H16E 0.9800 . ?
C16B H16F 0.9800 . ?
C17B H17D 0.9800 . ?
C17B H17E 0.9800 . ?
C17B H17F 0.9800 . ?
C18 H18A 0.9800 . ?
C18 H18B 0.9800 . ?
C18 H18C 0.9800 . ?
C19 H19A 0.9800 . ?
C19 H19B 0.9800 . ?
C19 H19C 0.9800 . ?
C20 C21 1.487(11) . ?
C20 C23 1.525(10) . ?
C20 C22 1.530(10) . ?
C21 H21A 0.9800 . ?
C21 H21B 0.9800 . ?
C21 H21C 0.9800 . ?
C22 H22A 0.9800 . ?
C22 H22B 0.9800 . ?
C22 H22C 0.9800 . ?
C23 H23A 0.9800 . ?
C23 H23B 0.9800 . ?
C23 H23C 0.9800 . ?
C24 C25 1.532(8) . ?
C24 C26 1.536(9) . ?
C24 H24 1.0000 . ?
C25 H25A 0.9800 . ?
C25 H25B 0.9800 . ?
C25 H25C 0.9800 . ?
C26 H26A 0.9800 . ?
C26 H26B 0.9800 . ?
C26 H26C 0.9800 . ?
C27 C28 1.519(8) . ?
C27 C29 1.535(8) . ?
C27 H27 1.0000 . ?
C28 H28A 0.9800 . ?
C28 H28B 0.9800 . ?
C28 H28C 0.9800 . ?
C29 H29A 0.9800 . ?
C29 H29B 0.9800 . ?
C29 H29C 0.9800 . ?
C30 C31 1.531(9) . ?
C30 C32 1.533(8) . ?
C30 H30 1.0000 . ?
C31 H31A 0.9800 . ?
C31 H31B 0.9800 . ?
C31 H31C 0.9800 . ?
C32 H32A 0.9800 . ?
C32 H32B 0.9800 . ?
C32 H32C 0.9800 . ?
C33 C34 1.528(9) . ?
C33 C35 1.543(9) . ?
C33 H33 1.0000 . ?
C34 H34A 0.9800 . ?
C34 H34B 0.9800 . ?
C34 H34C 0.9800 . ?
C35 H35A 0.9800 . ?
C35 H35B 0.9800 . ?
C35 H35C 0.9800 . ?
C36 C37 1.3900 . ?
C36 C41 1.3900 . ?
C36 H36 0.9500 . ?
C37 C38 1.3900 . ?
C37 H37 0.9500 . ?
C38 C39 1.3900 . ?
C38 H38 0.9500 . ?
C39 C40 1.3900 . ?
C39 H39 0.9500 . ?
C40 C41 1.3900 . ?
C40 H40 0.9500 . ?
C41 H41 0.9500 . ?

loop_
_geom_hbond_atom_site_label_D
_geom_hbond_atom_site_label_H
_geom_hbond_atom_site_label_A
_geom_hbond_distance_DH
_geom_hbond_distance_HA
_geom_hbond_distance_DA
_geom_hbond_angle_DHA
_geom_hbond_site_symmetry_A
N1 H1 I1 0.904(10) 2.80(3) 3.648(4) 156(5) 3
N1 H1 N1 0.904(10) 2.53(6) 2.936(9) 108(4) 3
C25 H25C N1 0.98 2.53 3.366(8) 143.6 .
C29 H29C I1 0.98 3.07 3.967(7) 152.3 .
C31 H31B S1 0.98 2.86 3.410(6) 116.1 .
C31 H31B N1 0.98 2.58 3.372(8) 137.7 .
C35 H35B I1 0.98 3.03 3.940(7) 155.7 .

loop_
_geom_torsion_atom_site_label_1
_geom_torsion_atom_site_label_2
_geom_torsion_atom_site_label_3
_geom_torsion_atom_site_label_4
_geom_torsion
_geom_torsion_site_symmetry_1
_geom_torsion_site_symmetry_2
_geom_torsion_site_symmetry_3
_geom_torsion_site_symmetry_4
_geom_torsion_publ_flag
C13 S1 C1 C2 140.0(4) . . . . ?
Mo1 S1 C1 C2 28.2(4) . . . . ?
C13 S1 C1 C6 -37.6(4) . . . . ?
Mo1 S1 C1 C6 -149.4(4) . . . . ?
C6 C1 C2 C3 0.0(8) . . . . ?
S1 C1 C2 C3 -177.5(4) . . . . ?
C6 C1 C2 P1 176.7(4) . . . . ?
S1 C1 C2 P1 -0.8(6) . . . . ?
C27 P1 C2 C3 18.9(5) . . . . ?
C24 P1 C2 C3 -89.5(5) . . . . ?
Mo1 P1 C2 C3 151.7(4) . . . . ?
C27 P1 C2 C1 -157.6(4) . . . . ?
C24 P1 C2 C1 94.0(4) . . . . ?
Mo1 P1 C2 C1 -24.8(4) . . . . ?
C1 C2 C3 C4 1.7(8) . . . . ?
P1 C2 C3 C4 -174.8(4) . . . . ?
C2 C3 C4 C5 -1.5(8) . . . . ?
C2 C3 C4 C14A 176.5(6) . . . . ?
C2 C3 C4 C14B 174.6(7) . . . . ?
C3 C4 C5 C6 -0.5(8) . . . . ?
C14A C4 C5 C6 -178.4(6) . . . . ?
C14B C4 C5 C6 -176.8(7) . . . . ?
C4 C5 C6 C1 2.0(8) . . . . ?
C4 C5 C6 C7 -178.1(5) . . . . ?
C2 C1 C6 C5 -1.8(8) . . . . ?
S1 C1 C6 C5 175.7(4) . . . . ?
C2 C1 C6 C7 178.4(5) . . . . ?
S1 C1 C6 C7 -4.1(7) . . . . ?
C5 C6 C7 C18 -6.9(7) . . . . ?
C1 C6 C7 C18 172.9(5) . . . . ?
C5 C6 C7 C8 -129.7(5) . . . . ?
C1 C6 C7 C8 50.1(6) . . . . ?
C5 C6 C7 C19 111.0(6) . . . . ?
C1 C6 C7 C19 -69.2(6) . . . . ?
C6 C7 C8 C13 -48.4(6) . . . . ?
C18 C7 C8 C13 -171.4(5) . . . . ?
C19 C7 C8 C13 70.6(6) . . . . ?
C6 C7 C8 C9 130.1(5) . . . . ?
C18 C7 C8 C9 7.1(7) . . . . ?
C19 C7 C8 C9 -110.9(6) . . . . ?
C13 C8 C9 C10 -2.0(8) . . . . ?
C7 C8 C9 C10 179.4(5) . . . . ?
C8 C9 C10 C11 0.5(8) . . . . ?
C8 C9 C10 C20 179.8(5) . . . . ?
C9 C10 C11 C12 1.6(8) . . . . ?
C20 C10 C11 C12 -177.7(5) . . . . ?
C10 C11 C12 C13 -2.1(8) . . . . ?
C10 C11 C12 P2 174.8(4) . . . . ?
C33 P2 C12 C11 -21.5(5) . . . . ?
C30 P2 C12 C11 86.9(5) . . . . ?
Mo1 P2 C12 C11 -154.1(4) . . . . ?
C33 P2 C12 C13 155.4(4) . . . . ?
C30 P2 C12 C13 -96.2(4) . . . . ?
Mo1 P2 C12 C13 22.8(4) . . . . ?
C9 C8 C13 C12 1.5(7) . . . . ?
C7 C8 C13 C12 -179.9(5) . . . . ?
C9 C8 C13 S1 -177.5(4) . . . . ?
C7 C8 C13 S1 1.1(7) . . . . ?
C11 C12 C13 C8 0.5(8) . . . . ?
P2 C12 C13 C8 -176.6(4) . . . . ?
C11 C12 C13 S1 179.5(4) . . . . ?
P2 C12 C13 S1 2.4(6) . . . . ?
C1 S1 C13 C8 39.2(4) . . . . ?
Mo1 S1 C13 C8 150.6(4) . . . . ?
C1 S1 C13 C12 -139.9(4) . . . . ?
Mo1 S1 C13 C12 -28.4(4) . . . . ?
C5 C4 C14A C16A -3.0(11) . . . . ?
C3 C4 C14A C16A 179.1(7) . . . . ?
C5 C4 C14A C17A 116.8(8) . . . . ?
C3 C4 C14A C17A -61.0(9) . . . . ?
C5 C4 C14A C15A -124.3(8) . . . . ?
C3 C4 C14A C15A 57.8(10) . . . . ?
C5 C4 C14B C16B 56.1(11) . . . . ?
C3 C4 C14B C16B -119.9(10) . . . . ?
C5 C4 C14B C17B 176.9(8) . . . . ?
C3 C4 C14B C17B 0.8(13) . . . . ?
C5 C4 C14B C15B -64.1(11) . . . . ?
C3 C4 C14B C15B 119.9(9) . . . . ?
C9 C10 C20 C21 -1.4(9) . . . . ?
C11 C10 C20 C21 177.9(7) . . . . ?
C9 C10 C20 C23 119.2(7) . . . . ?
C11 C10 C20 C23 -61.5(8) . . . . ?
C9 C10 C20 C22 -124.5(7) . . . . ?
C11 C10 C20 C22 54.7(8) . . . . ?
C27 P1 C24 C25 -172.4(4) . . . . ?
C2 P1 C24 C25 -61.3(5) . . . . ?
Mo1 P1 C24 C25 49.3(5) . . . . ?
C27 P1 C24 C26 -46.7(6) . . . . ?
C2 P1 C24 C26 64.4(5) . . . . ?
Mo1 P1 C24 C26 175.0(4) . . . . ?
C2 P1 C27 C28 66.6(5) . . . . ?
C24 P1 C27 C28 175.5(4) . . . . ?
Mo1 P1 C27 C28 -52.4(5) . . . . ?
C2 P1 C27 C29 -170.5(4) . . . . ?
C24 P1 C27 C29 -61.7(5) . . . . ?
Mo1 P1 C27 C29 70.5(5) . . . . ?
C12 P2 C30 C31 54.7(4) . . . . ?
C33 P2 C30 C31 164.2(4) . . . . ?
Mo1 P2 C30 C31 -56.0(4) . . . . ?
C12 P2 C30 C32 -70.3(5) . . . . ?
C33 P2 C30 C32 39.2(5) . . . . ?
Mo1 P2 C30 C32 179.0(4) . . . . ?
C12 P2 C33 C34 -68.1(5) . . . . ?
C30 P2 C33 C34 -176.0(4) . . . . ?
Mo1 P2 C33 C34 50.2(5) . . . . ?
C12 P2 C33 C35 170.4(4) . . . . ?
C30 P2 C33 C35 62.5(5) . . . . ?
Mo1 P2 C33 C35 -71.3(5) . . . . ?
C41 C36 C37 C38 0.0 . . . . ?
C36 C37 C38 C39 0.0 . . . . ?
C37 C38 C39 C40 0.0 . . . . ?
C38 C39 C40 C41 0.0 . . . . ?
C39 C40 C41 C36 0.0 . . . . ?
C37 C36 C41 C40 0.0 . . . . ?
